data_2014532
loop_
_publ_author_name
'Boechat, Nubia'
'Dutra, Karen D. B.'
'Valverde, Alessandre'
'Wardell, Solange M. S. V.'
'Low, John N.'
'Glidewell, Christopher'

_publ_section_title
;Hydrogen-bonded chains in
 5-methyl-2-trifluoromethyl-1,2,4-triazolo[1,5-<i>a</i>]pyrimidin-7(4<i>H</i>)-one
 and hydrogen-bonded chains of rings in
 5-amino-3-trifluoromethyl-1<i>H</i>-1,2,4-triazole--5-methyl-2-trifluoromethyl-1,2,4-triazolo[1,5-<i>a</i>]pyrimidin-7(4<i>H</i>)-one
 (1/1), the co-crystal of a reaction product and one of its precursors
;
_journal_issue 10
_journal_name_full 'Acta Crystallographica Section C'
_journal_page_first o733
_journal_page_last o736
_journal_paper_doi 10.1107/S0108270104020256
_journal_volume 60
_journal_year 2004
_chemical_formula_iupac 'C7 H5 F3 N4 O'
_chemical_formula_moiety 'C7 H5 F3 N4 O'
_chemical_formula_sum 'C7 H5 F3 N4 O'
_chemical_formula_weight 218.15
_chemical_name_systematic
;
5-methyl-2-trifluoromethyl-1,2,4-triazolo[1,5-a]pyrimidin-7(4H)-one
;
_space_group_IT_number 14
_symmetry_cell_setting monoclinic
_symmetry_space_group_name_Hall '-P 2ybc'
_symmetry_space_group_name_H-M 'P 1 21/c 1'
_atom_sites_solution_hydrogens geom
_atom_sites_solution_primary direct
_atom_sites_solution_secondary difmap
_cell_angle_alpha 90.00
_cell_angle_beta 91.378(7)
_cell_angle_gamma 90.00
_cell_formula_units_Z 4
_cell_length_a 4.6152(4)
_cell_length_b 20.504(2)
_cell_length_c 8.7094(9)
_cell_measurement_reflns_used 1862
_cell_measurement_temperature 120(2)
_cell_measurement_theta_max 27.48
_cell_measurement_theta_min 3.07
_cell_volume 823.93(14)
_computing_cell_refinement 'DENZO-SMN (Otwinowski & Minor, 1997)'
_computing_data_collection 'KappaCCD Server Software (Nonius, 1997)'
_computing_data_reduction DENZO-SMN
_computing_molecular_graphics 'PLATON (Spek, 2003)'
_computing_publication_material 'SHELXL97 and PRPKAPPA (Ferguson, 1999)'
_computing_structure_refinement 'SHELXL97 (Sheldrick, 1997)'
_computing_structure_solution 'SHELXS97 (Sheldrick, 1997)'
_diffrn_ambient_temperature 120(2)
_diffrn_measured_fraction_theta_full 0.998
_diffrn_measured_fraction_theta_max 0.990
_diffrn_measurement_device_type 'Nonius KappaCCD area-detector'
_diffrn_measurement_method '\f scans, and \w scans with \k offsets'
_diffrn_radiation_monochromator graphite
_diffrn_radiation_source 'fine-focus sealed X-ray tube'
_diffrn_radiation_type 'Mo K\a'
_diffrn_radiation_wavelength 0.71073
_diffrn_reflns_av_R_equivalents 0.0527
_diffrn_reflns_av_sigmaI/netI 0.0548
_diffrn_reflns_limit_h_max 5
_diffrn_reflns_limit_h_min -5
_diffrn_reflns_limit_k_max 23
_diffrn_reflns_limit_k_min -26
_diffrn_reflns_limit_l_max 11
_diffrn_reflns_limit_l_min -11
_diffrn_reflns_number 8410
_diffrn_reflns_theta_full 26.50
_diffrn_reflns_theta_max 27.48
_diffrn_reflns_theta_min 3.07
_diffrn_standards_decay_% negligible
_exptl_absorpt_coefficient_mu 0.169
_exptl_absorpt_correction_T_max 0.980
_exptl_absorpt_correction_T_min 0.922
_exptl_absorpt_correction_type multi-scan
_exptl_absorpt_process_details '(DENZO-SMN; Otwinowski & Minor, 1997)'
_exptl_crystal_colour colourless
_exptl_crystal_density_diffrn 1.759
_exptl_crystal_density_meas ?
_exptl_crystal_density_method 'not measured'
_exptl_crystal_description block
_exptl_crystal_F_000 440
_exptl_crystal_size_max 0.42
_exptl_crystal_size_mid 0.20
_exptl_crystal_size_min 0.12
_refine_diff_density_max 0.647
_refine_diff_density_min -0.527
_refine_ls_extinction_coef 0.071(10)
_refine_ls_extinction_expression Fc^*^=kFc[1+0.001xFc^2^\l^3^/sin(2\q)]^-1/4^
_refine_ls_extinction_method 'SHELXL97 (Sheldrick, 1997)'
_refine_ls_goodness_of_fit_ref 1.022
_refine_ls_hydrogen_treatment constr
_refine_ls_matrix_type full
_refine_ls_number_parameters 138
_refine_ls_number_reflns 1862
_refine_ls_number_restraints 0
_refine_ls_restrained_S_all 1.022
_refine_ls_R_factor_all 0.0961
_refine_ls_R_factor_gt 0.0650
_refine_ls_shift/su_max 0.000
_refine_ls_shift/su_mean 0.000
_refine_ls_structure_factor_coef Fsqd
_refine_ls_weighting_details 'w = 1/[\s^2^(Fo^2^)+(0.1146P)^2^] where P=(Fo^2^+2Fc^2^)/3'
_refine_ls_weighting_scheme calc
_refine_ls_wR_factor_gt 0.1517
_refine_ls_wR_factor_ref 0.1728
_reflns_number_gt 1288
_reflns_number_total 1862
_reflns_threshold_expression I>2\s(I)
_cod_data_source_file sk1761.cif
_cod_data_source_block I
_cod_depositor_comments
;
The following automatic conversions were performed:

'_exptl_crystal_density_meas' value 'not measured' was changed to '?'
- the value is perceived as not measured.

Automatic conversion script
Id: cif_fix_values 3008 2015-01-20 13:52:24Z robertas 
;
_cod_original_sg_symbol_H-M 'P 21/c'
_cod_database_code 2014532
_cod_database_fobs_code 2014532

loop_
_symmetry_equiv_pos_as_xyz
'x, y, z'
'-x, y+1/2, -z+1/2'
'-x, -y, -z'
'x, -y+1/2, z+1/2'

loop_
_atom_site_label
_atom_site_fract_x
_atom_site_fract_y
_atom_site_fract_z
_atom_site_U_iso_or_equiv
_atom_site_adp_type
_atom_site_calc_flag
_atom_site_refinement_flags
_atom_site_occupancy
_atom_site_disorder_assembly
_atom_site_disorder_group
_atom_site_type_symbol
F21 -0.1721(3) 0.52415(8) 0.2457(2) 0.0537(6) Uani d . 1 . . F
F22 0.2289(3) 0.51437(7) 0.13118(15) 0.0386(5) Uani d . 1 . . F
F23 0.2028(4) 0.48649(7) 0.36639(17) 0.0475(5) Uani d . 1 . . F
O4 0.7878(3) 0.68786(8) 0.58691(17) 0.0290(5) Uani d . 1 . . O
N1 0.0722(4) 0.65130(9) 0.2409(2) 0.0247(5) Uani d . 1 . . N
N3 0.4013(4) 0.60891(9) 0.4147(2) 0.0249(5) Uani d . 1 . . N
N3a 0.4146(4) 0.67558(9) 0.4130(2) 0.0233(5) Uani d . 1 . . N
N7 0.1892(4) 0.76402(9) 0.2895(2) 0.0239(5) Uani d . 1 . . N
C2 0.1948(5) 0.59834(11) 0.3109(3) 0.0255(6) Uani d . 1 . . C
C4 0.6088(5) 0.71441(12) 0.4997(2) 0.0244(5) Uani d . 1 . . C
C5 0.5643(5) 0.78230(11) 0.4739(2) 0.0242(5) Uani d . 1 . . C
C6 0.3613(5) 0.80605(11) 0.3727(2) 0.0247(5) Uani d . 1 . . C
C7a 0.2155(4) 0.69892(11) 0.3087(2) 0.0222(5) Uani d . 1 . . C
C21 0.1123(5) 0.53028(12) 0.2658(3) 0.0301(6) Uani d . 1 . . C
C61 0.3113(5) 0.87660(12) 0.3425(3) 0.0306(6) Uani d . 1 . . C
H5 0.6820 0.8124 0.5300 0.029 Uiso calc R 1 . . H
H6A 0.1061 0.8868 0.3561 0.046 Uiso calc R 1 . . H
H6B 0.3649 0.8869 0.2371 0.046 Uiso calc R 1 . . H
H6C 0.4300 0.9026 0.4146 0.046 Uiso calc R 1 . . H
H7 0.0605 0.7795 0.2229 0.029 Uiso calc R 1 . . H

loop_
_atom_site_aniso_label
_atom_site_aniso_U_11
_atom_site_aniso_U_22
_atom_site_aniso_U_33
_atom_site_aniso_U_12
_atom_site_aniso_U_13
_atom_site_aniso_U_23
F21 0.0276(9) 0.0371(10) 0.0961(14) -0.0050(7) -0.0038(8) -0.0253(9)
F22 0.0494(9) 0.0331(9) 0.0331(8) -0.0012(6) -0.0005(6) -0.0083(6)
F23 0.0754(12) 0.0266(9) 0.0397(9) -0.0040(7) -0.0118(8) 0.0054(7)
O4 0.0284(9) 0.0300(10) 0.0279(9) 0.0020(7) -0.0113(7) -0.0010(7)
N1 0.0251(10) 0.0243(11) 0.0244(10) 0.0000(8) -0.0052(7) -0.0026(8)
N3 0.0270(10) 0.0190(11) 0.0283(10) 0.0004(8) -0.0042(8) -0.0015(8)
N3a 0.0240(10) 0.0216(11) 0.0240(10) 0.0005(8) -0.0047(7) -0.0017(8)
N7 0.0247(10) 0.0234(11) 0.0233(10) 0.0027(8) -0.0065(7) 0.0021(8)
C2 0.0255(12) 0.0259(13) 0.0248(11) -0.0009(9) -0.0025(9) -0.0003(9)
C4 0.0223(11) 0.0279(13) 0.0229(11) -0.0002(9) -0.0010(8) -0.0026(9)
C5 0.0250(11) 0.0242(12) 0.0233(11) -0.0021(9) -0.0029(8) -0.0028(9)
C6 0.0268(12) 0.0250(13) 0.0222(12) -0.0024(9) 0.0013(8) -0.0041(9)
C7a 0.0209(11) 0.0243(13) 0.0212(11) 0.0013(9) -0.0019(8) 0.0003(9)
C21 0.0298(13) 0.0271(13) 0.0331(13) -0.0007(10) -0.0034(9) -0.0019(10)
C61 0.0347(13) 0.0235(13) 0.0333(14) 0.0018(11) -0.0041(10) -0.0018(10)

loop_
_atom_type_symbol
_atom_type_description
_atom_type_scat_dispersion_real
_atom_type_scat_dispersion_imag
_atom_type_scat_source
C C 0.0033 0.0016 'International Tables Vol C Tables 4.2.6.8 and 6.1.1.4'
H H 0.0000 0.0000 'International Tables Vol C Tables 4.2.6.8 and 6.1.1.4'
F F 0.0171 0.0103 'International Tables Vol C Tables 4.2.6.8 and 6.1.1.4'
N N 0.0061 0.0033 'International Tables Vol C Tables 4.2.6.8 and 6.1.1.4'
O O 0.0106 0.0060 'International Tables Vol C Tables 4.2.6.8 and 6.1.1.4'

loop_
_geom_angle_atom_site_label_1
_geom_angle_atom_site_label_2
_geom_angle_atom_site_label_3
_geom_angle
_geom_angle_publ_flag
C7a N1 C2 101.12(18) no
N3 C2 N1 117.5(2) no
N3 C2 C21 120.6(2) no
N1 C2 C21 121.7(2) no
F23 C21 F21 108.7(2) no
F23 C21 F22 106.76(19) no
F21 C21 F22 106.16(18) no
F23 C21 C2 112.78(19) no
F21 C21 C2 111.57(19) no
F22 C21 C2 110.55(19) no
C2 N3 N3a 100.91(17) no
C7a N3a N3 109.13(17) no
C7a N3a C4 124.77(19) no
N3 N3a C4 126.06(17) no
O4 C4 N3a 119.3(2) no
O4 C4 C5 128.3(2) no
N3a C4 C5 112.42(18) no
C6 C5 C4 123.1(2) no
C6 C5 H5 118.4 no
C4 C5 H5 118.4 no
C5 C6 N7 120.0(2) no
C5 C6 C61 124.3(2) no
N7 C6 C61 115.7(2) no
C6 C61 H6A 109.5 no
C6 C61 H6B 109.5 no
H6A C61 H6B 109.5 no
C6 C61 H6C 109.5 no
H6A C61 H6C 109.5 no
H6B C61 H6C 109.5 no
C7a N7 C6 120.52(18) no
C7a N7 H7 119.7 no
C6 N7 H7 119.7 no
N1 C7a N7 129.59(19) no
N1 C7a N3a 111.29(19) no
N7 C7a N3a 119.11(19) no

loop_
_geom_bond_atom_site_label_1
_geom_bond_atom_site_label_2
_geom_bond_site_symmetry_2
_geom_bond_distance
_geom_bond_publ_flag
N1 C2 . 1.362(3) y
C2 N3 . 1.316(3) y
N3 N3a . 1.369(3) y
N3a C4 . 1.405(3) y
C4 C5 . 1.424(3) y
C5 C6 . 1.361(3) y
C6 N7 . 1.368(3) y
N7 C7a . 1.350(3) y
C7a N1 . 1.312(3) y
N3a C7a . 1.363(3) y
C4 O4 . 1.235(3) y
C2 C21 . 1.496(3) y
F21 C21 . 1.326(3) no
F22 C21 . 1.342(3) no
F23 C21 . 1.315(3) no
C5 H5 . 0.95 no
C6 C61 . 1.487(3) no
C61 H6A . 0.98 no
C61 H6B . 0.98 no
C61 H6C . 0.98 no
N7 H7 . 0.88 no

loop_
_geom_hbond_atom_site_label_D
_geom_hbond_atom_site_label_H
_geom_hbond_atom_site_label_A
_geom_hbond_site_symmetry_A
_geom_hbond_distance_DH
_geom_hbond_distance_HA
_geom_hbond_distance_DA
_geom_hbond_angle_DHA
_geom_hbond_publ_flag
N7 H7 O4 4_464 0.88 1.83 2.713(2) 179 y

loop_
_geom_torsion_atom_site_label_1
_geom_torsion_atom_site_label_2
_geom_torsion_atom_site_label_3
_geom_torsion_atom_site_label_4
_geom_torsion
_geom_torsion_publ_flag
C7a N1 C2 N3 -0.4(3) no
C7a N1 C2 C21 -176.8(2) no
N3 C2 C21 F23 17.8(3) no
N1 C2 C21 F23 -165.9(2) no
N3 C2 C21 F21 140.5(2) no
N1 C2 C21 F21 -43.2(3) no
N3 C2 C21 F22 -101.6(2) no
N1 C2 C21 F22 74.7(3) no
N1 C2 N3 N3a 0.3(2) no
C21 C2 N3 N3a 176.70(19) no
C2 N3 N3a C7a 0.0(2) no
C2 N3 N3a C4 -177.7(2) no
C7a N3a C4 O4 -177.25(19) no
N3 N3a C4 O4 0.1(3) no
C7a N3a C4 C5 3.6(3) no
N3 N3a C4 C5 -179.10(19) no
O4 C4 C5 C6 179.1(2) no
N3a C4 C5 C6 -1.8(3) no
C4 C5 C6 N7 -0.4(3) no
C4 C5 C6 C61 -179.6(2) no
C5 C6 N7 C7a 1.2(3) no
C61 C6 N7 C7a -179.57(19) no
C2 N1 C7a N7 -179.1(2) no
C2 N1 C7a N3a 0.4(2) no
C6 N7 C7a N1 179.9(2) no
C6 N7 C7a N3a 0.4(3) no
N3 N3a C7a N1 -0.2(2) no
C4 N3a C7a N1 177.46(18) no
N3 N3a C7a N7 179.27(18) no
C4 N3a C7a N7 -3.0(3) no

loop_
_cod_related_entry_id
_cod_related_entry_database
_cod_related_entry_code
1 ChemSpider 452231
